data_4338682
loop_
_publ_author_name
'St\"urzer, Tobias'
'Hieke, Christine'
'L\"ohnert, Catrin'
'Nitsche, Fabian'
'Stahl, Juliane'
'Maak, Christian'
'Pobel, Roman'
'Johrendt, Dirk'

_publ_section_title
;
 Framework structures of interconnected layers in calcium iron arsenides.
;
_journal_issue 12
_journal_name_full 'Inorganic chemistry'
_journal_page_first 6235
_journal_page_last 6240
_journal_paper_doi 10.1021/ic5007567
_journal_volume 53
_journal_year 2014
_chemical_formula_sum 'As6 Ca3 Fe6.75 Pt2.25'
_chemical_formula_weight 1385.70
_chemical_name_common 3816
_chemical_name_systematic 'calcium iron platinum arsenide'
_space_group_IT_number 62
_symmetry_cell_setting orthorhombic
_symmetry_Int_Tables_number 62
_symmetry_space_group_name_Hall '-P 2ac 2n'
_symmetry_space_group_name_H-M 'P n m a'
_atom_sites_solution_hydrogens geom
_atom_sites_solution_primary direct
_atom_sites_solution_secondary difmap
_audit_creation_method
;
'manual edited cif-file of SHELXL-97'
;
_cell_angle_alpha 90.00
_cell_angle_beta 90.00
_cell_angle_gamma 90.00
_cell_formula_units_Z 4
_cell_length_a 26.435(3)
_cell_length_b 3.9177(10)
_cell_length_c 11.345(2)
_cell_measurement_temperature 293(2)
_cell_volume 1174.9(4)
_computing_structure_refinement 'SHELXL-97 (Sheldrick, 1997)'
_computing_structure_solution 'SHELXS-97 (Sheldrick, 1990)'
_diffrn_ambient_temperature 293(2)
_diffrn_measured_fraction_theta_full 0.992
_diffrn_measured_fraction_theta_max 0.992
_diffrn_measurement_device
;
'95mm CCD camera on \k-goniostat'
;
_diffrn_measurement_device_type KappaCCD
_diffrn_radiation_monochromator graphite
_diffrn_radiation_source 'fine-focus sealed tube'
_diffrn_radiation_type 'Mo K\a'
_diffrn_radiation_wavelength 0.71069
_diffrn_reflns_av_R_equivalents 0.1221
_diffrn_reflns_av_sigmaI/netI 0.1305
_diffrn_reflns_limit_h_max 48
_diffrn_reflns_limit_h_min 0
_diffrn_reflns_limit_k_max 7
_diffrn_reflns_limit_k_min 0
_diffrn_reflns_limit_l_max 20
_diffrn_reflns_limit_l_min 0
_diffrn_reflns_number 4052
_diffrn_reflns_theta_full 40.25
_diffrn_reflns_theta_max 40.25
_diffrn_reflns_theta_min 3.57
_exptl_absorpt_coefficient_mu 52.785
_exptl_absorpt_correction_T_max 0.5048
_exptl_absorpt_correction_T_min 0.0875
_exptl_absorpt_correction_type numerical
_exptl_absorpt_process_details
;
'SADABS-2012/1 - Bruker AXS area detector scaling and absorption correction'  
;
_exptl_crystal_colour black
_exptl_crystal_density_diffrn 7.834
_exptl_crystal_density_method 'not measured'
_exptl_crystal_description rod
_exptl_crystal_F_000 2436
_exptl_crystal_size_max 0.09
_exptl_crystal_size_mid 0.015
_exptl_crystal_size_min 0.015
_refine_diff_density_max 15.919
_refine_diff_density_min -4.959
_refine_diff_density_rms 0.830
_refine_ls_extinction_method none
_refine_ls_goodness_of_fit_ref 1.037
_refine_ls_hydrogen_treatment mixed
_refine_ls_matrix_type full
_refine_ls_number_parameters 115
_refine_ls_number_reflns 4052
_refine_ls_number_restraints 0
_refine_ls_restrained_S_all 1.037
_refine_ls_R_factor_all 0.1374
_refine_ls_R_factor_gt 0.0507
_refine_ls_shift/su_max 0.001
_refine_ls_shift/su_mean 0.000
_refine_ls_structure_factor_coef Fsqd
_refine_ls_weighting_details 'calc w=1/[\s^2^(Fo^2^)+(0.0000P)^2^+0.0000P] where P=(Fo^2^+2Fc^2^)/3'
_refine_ls_weighting_scheme calc
_refine_ls_wR_factor_gt 0.1027
_refine_ls_wR_factor_ref 0.1131
_reflns_number_gt 1758
_reflns_number_total 4052
_reflns_threshold_expression >2sigma(I)
_cod_data_source_file ic5007567_si_001.cif
_cod_data_source_block ca3fe8ptas6-pnma
_cod_depositor_comments 'Adding full bibliography for 4338677--4338684.cif.'
_cod_original_sg_symbol_Hall '-P -2xabc;-2yb;-2zac'
_cod_database_code 4338682

loop_
_symmetry_equiv_pos_as_xyz
'x, y, z'
'-x+1/2, -y, z+1/2'
'-x, y+1/2, -z'
'x+1/2, -y+1/2, -z+1/2'
'-x, -y, -z'
'x-1/2, y, -z-1/2'
'x, -y-1/2, z'
'-x-1/2, y-1/2, z-1/2'

loop_
_atom_site_label
_atom_site_type_symbol
_atom_site_fract_x
_atom_site_fract_y
_atom_site_fract_z
_atom_site_U_iso_or_equiv
_atom_site_adp_type
_atom_site_occupancy
_atom_site_symmetry_multiplicity
_atom_site_calc_flag
_atom_site_refinement_flags
Pt1 Pt 0.645801(19) 0.7500 0.08299(5) 0.00999(11) Uani 1 2 d S
Pt2 Pt 0.85412(4) 0.2500 0.20463(8) 0.0154(3) Uani 0.463(2) 2 d SP
Fe2 Fe 0.85412(4) 0.2500 0.20463(8) 0.0154(3) Uani 0.54 2 d SP
Pt3 Pt 0.21676(4) 0.2500 0.11824(9) 0.0103(3) Uani 0.311(2) 2 d SP
Fe3 Fe 0.21676(4) 0.2500 0.11824(9) 0.0103(3) Uani 0.69 2 d SP
Pt4 Pt 0.28469(5) 0.7500 0.21744(10) 0.0082(4) Uani 0.1973(19) 2 d SP
Fe4 Fe 0.28469(5) 0.7500 0.21744(10) 0.0082(4) Uani 0.80 2 d SP
Pt5 Pt 0.49926(5) 0.2500 0.09045(14) 0.0097(4) Uani 0.135(2) 2 d SP
Fe5 Fe 0.49926(5) 0.2500 0.09045(14) 0.0097(4) Uani 0.86 2 d SP
Pt6 Pt 0.14928(6) 0.7500 0.03692(12) 0.0094(4) Uani 0.106(2) 2 d SP
Fe6 Fe 0.14928(6) 0.7500 0.03692(12) 0.0094(4) Uani 0.89 2 d SP
Pt7 Pt 0.00029(7) 0.7500 0.23588(14) 0.0094(5) Uani 0.0680(18) 2 d SP
Fe7 Fe 0.00029(7) 0.7500 0.23588(14) 0.0094(5) Uani 0.93 2 d SP
Fe8 Fe 0.00409(7) 0.2500 0.07630(18) 0.0082(4) Uani 1 2 d S
Fe9 Fe 0.91980(8) 0.7500 0.08185(19) 0.0137(4) Uani 1 2 d S
As1 As 0.82304(6) 0.7500 0.08006(13) 0.0148(3) Uani 1 2 d S
As2 As 0.19214(6) 0.7500 0.22903(11) 0.0119(3) Uani 1 2 d S
As3 As 0.55218(5) 0.7500 0.08633(13) 0.0077(2) Uani 1 2 d S
As4 As 0.06079(5) 0.7500 0.07220(12) 0.0085(3) Uani 1 2 d S
As5 As 0.94448(6) 0.2500 0.23689(12) 0.0098(3) Uani 1 2 d S
As6 As 0.30930(6) 0.2500 0.10589(11) 0.0104(3) Uani 1 2 d S
Ca1 Ca 0.73497(10) 0.2500 0.0802(2) 0.0111(5) Uani 1 2 d S
Ca2 Ca 0.39912(10) 0.7500 0.0944(2) 0.0091(5) Uani 1 2 d S
Ca3 Ca 0.10265(11) 0.2500 0.2391(2) 0.0108(6) Uani 1 2 d S

loop_
_atom_site_aniso_label
_atom_site_aniso_U_11
_atom_site_aniso_U_22
_atom_site_aniso_U_33
_atom_site_aniso_U_23
_atom_site_aniso_U_13
_atom_site_aniso_U_12
Pt1 0.0085(2) 0.0117(3) 0.0098(2) 0.000 -0.0003(2) 0.000
Pt2 0.0126(5) 0.0129(5) 0.0206(5) 0.000 0.0015(4) 0.000
Fe2 0.0126(5) 0.0129(5) 0.0206(5) 0.000 0.0015(4) 0.000
Pt3 0.0093(5) 0.0100(6) 0.0117(5) 0.000 0.0009(4) 0.000
Fe3 0.0093(5) 0.0100(6) 0.0117(5) 0.000 0.0009(4) 0.000
Pt4 0.0069(6) 0.0079(7) 0.0098(6) 0.000 0.0003(4) 0.000
Fe4 0.0069(6) 0.0079(7) 0.0098(6) 0.000 0.0003(4) 0.000
Pt5 0.0085(7) 0.0077(7) 0.0129(7) 0.000 -0.0014(6) 0.000
Fe5 0.0085(7) 0.0077(7) 0.0129(7) 0.000 -0.0014(6) 0.000
Pt6 0.0097(8) 0.0132(9) 0.0053(7) 0.000 -0.0018(5) 0.000
Fe6 0.0097(8) 0.0132(9) 0.0053(7) 0.000 -0.0018(5) 0.000
Pt7 0.0097(8) 0.0094(9) 0.0092(9) 0.000 -0.0003(6) 0.000
Fe7 0.0097(8) 0.0094(9) 0.0092(9) 0.000 -0.0003(6) 0.000
Fe8 0.0070(8) 0.0080(9) 0.0096(8) 0.000 0.0004(7) 0.000
Fe9 0.0140(9) 0.0143(10) 0.0130(9) 0.000 0.0006(9) 0.000
As1 0.0151(7) 0.0120(7) 0.0171(7) 0.000 -0.0018(6) 0.000
As2 0.0096(7) 0.0178(9) 0.0081(7) 0.000 0.0018(5) 0.000
As3 0.0056(5) 0.0084(6) 0.0091(5) 0.000 0.0004(6) 0.000
As4 0.0115(6) 0.0070(6) 0.0071(6) 0.000 -0.0012(5) 0.000
As5 0.0151(7) 0.0073(7) 0.0070(6) 0.000 0.0032(5) 0.000
As6 0.0100(7) 0.0096(8) 0.0117(7) 0.000 0.0027(5) 0.000
Ca1 0.0129(11) 0.0072(11) 0.0131(11) 0.000 0.0059(12) 0.000
Ca2 0.0050(11) 0.0101(13) 0.0123(12) 0.000 -0.0012(10) 0.000
Ca3 0.0155(14) 0.0076(14) 0.0092(12) 0.000 -0.0008(10) 0.000

loop_
_atom_type_symbol
_atom_type_description
_atom_type_scat_dispersion_real
_atom_type_scat_dispersion_imag
_atom_type_scat_source
Ca Ca 0.2262 0.3064 'International Tables Vol C Tables 4.2.6.8 and 6.1.1.4'
Fe Fe 0.3463 0.8444 'International Tables Vol C Tables 4.2.6.8 and 6.1.1.4'
Pt Pt -1.7033 8.3905 'International Tables Vol C Tables 4.2.6.8 and 6.1.1.4'
As As 0.0499 2.0058 'International Tables Vol C Tables 4.2.6.8 and 6.1.1.4'

loop_
_geom_angle_atom_site_label_1
_geom_angle_atom_site_label_2
_geom_angle_atom_site_label_3
_geom_angle
_geom_angle_site_symmetry_1
_geom_angle_site_symmetry_3
As6 Pt1 As2 121.15(5) 5_665 6_656
As6 Pt1 As3 119.86(5) 5_665 .
As2 Pt1 As3 119.00(5) 6_656 .
As6 Pt1 Ca3 139.80(4) 5_665 6_666
As2 Pt1 Ca3 67.08(6) 6_656 6_666
As3 Pt1 Ca3 67.29(6) . 6_666
As6 Pt1 Ca3 139.80(4) 5_665 6_656
As2 Pt1 Ca3 67.08(6) 6_656 6_656
As3 Pt1 Ca3 67.29(6) . 6_656
Ca3 Pt1 Ca3 80.39(7) 6_666 6_656
As6 Pt1 Ca2 67.13(6) 5_665 5_665
As2 Pt1 Ca2 140.02(3) 6_656 5_665
As3 Pt1 Ca2 67.71(5) . 5_665
Ca3 Pt1 Ca2 135.00(6) 6_666 5_665
Ca3 Pt1 Ca2 82.99(6) 6_656 5_665
As6 Pt1 Ca2 67.13(6) 5_665 5_675
As2 Pt1 Ca2 140.02(3) 6_656 5_675
As3 Pt1 Ca2 67.71(5) . 5_675
Ca3 Pt1 Ca2 82.99(6) 6_666 5_675
Ca3 Pt1 Ca2 135.00(6) 6_656 5_675
Ca2 Pt1 Ca2 79.94(7) 5_665 5_675
As6 Pt1 Ca1 67.57(6) 5_665 1_565
As2 Pt1 Ca1 68.02(6) 6_656 1_565
As3 Pt1 Ca1 140.27(3) . 1_565
Ca3 Pt1 Ca1 83.30(6) 6_666 1_565
Ca3 Pt1 Ca1 135.10(8) 6_656 1_565
Ca2 Pt1 Ca1 134.69(7) 5_665 1_565
Ca2 Pt1 Ca1 83.23(6) 5_675 1_565
As6 Pt1 Ca1 67.57(6) 5_665 .
As2 Pt1 Ca1 68.02(6) 6_656 .
As3 Pt1 Ca1 140.27(3) . .
Ca3 Pt1 Ca1 135.10(8) 6_666 .
Ca3 Pt1 Ca1 83.30(6) 6_656 .
Ca2 Pt1 Ca1 83.23(6) 5_665 .
Ca2 Pt1 Ca1 134.69(7) 5_675 .
Ca1 Pt1 Ca1 79.45(7) 1_565 .
As5 Pt2 As6 110.15(6) . 6_656
As5 Pt2 As1 113.72(5) . 1_545
As6 Pt2 As1 109.25(5) 6_656 1_545
As5 Pt2 As1 113.72(5) . .
As6 Pt2 As1 109.25(5) 6_656 .
As1 Pt2 As1 100.31(6) 1_545 .
As5 Pt2 Fe6 100.59(6) . 5_665
As6 Pt2 Fe6 149.26(7) 6_656 5_665
As1 Pt2 Fe6 55.65(4) 1_545 5_665
As1 Pt2 Fe6 55.65(4) . 5_665
As5 Pt2 Pt6 100.59(6) . 5_665
As6 Pt2 Pt6 149.26(7) 6_656 5_665
As1 Pt2 Pt6 55.65(4) 1_545 5_665
As1 Pt2 Pt6 55.65(4) . 5_665
Fe6 Pt2 Pt6 0.00(7) 5_665 5_665
As5 Pt2 Pt4 126.48(4) . 6_646
As6 Pt2 Pt4 54.03(3) 6_656 6_646
As1 Pt2 Pt4 55.39(4) 1_545 6_646
As1 Pt2 Pt4 119.75(6) . 6_646
Fe6 Pt2 Pt4 106.94(4) 5_665 6_646
Pt6 Pt2 Pt4 106.94(4) 5_665 6_646
As5 Pt2 Fe4 126.48(4) . 6_646
As6 Pt2 Fe4 54.03(3) 6_656 6_646
As1 Pt2 Fe4 55.39(4) 1_545 6_646
As1 Pt2 Fe4 119.75(6) . 6_646
Fe6 Pt2 Fe4 106.94(4) 5_665 6_646
Pt6 Pt2 Fe4 106.94(4) 5_665 6_646
Pt4 Pt2 Fe4 0.00(4) 6_646 6_646
As5 Pt2 Fe4 126.48(4) . 6_656
As6 Pt2 Fe4 54.03(3) 6_656 6_656
As1 Pt2 Fe4 119.75(6) 1_545 6_656
As1 Pt2 Fe4 55.39(4) . 6_656
Fe6 Pt2 Fe4 106.94(4) 5_665 6_656
Pt6 Pt2 Fe4 106.94(4) 5_665 6_656
Pt4 Pt2 Fe4 87.75(5) 6_646 6_656
Fe4 Pt2 Fe4 87.75(5) 6_646 6_656
As5 Pt2 Pt4 126.48(4) . 6_656
As6 Pt2 Pt4 54.03(3) 6_656 6_656
As1 Pt2 Pt4 119.75(6) 1_545 6_656
As1 Pt2 Pt4 55.39(4) . 6_656
Fe6 Pt2 Pt4 106.94(4) 5_665 6_656
Pt6 Pt2 Pt4 106.94(4) 5_665 6_656
Pt4 Pt2 Pt4 87.75(5) 6_646 6_656
Fe4 Pt2 Pt4 87.75(5) 6_646 6_656
Fe4 Pt2 Pt4 0.00(6) 6_656 6_656
As5 Pt2 Fe9 59.49(5) . .
As6 Pt2 Fe9 133.95(4) 6_656 .
As1 Pt2 Fe9 115.82(6) 1_545 .
As1 Pt2 Fe9 54.63(5) . .
Fe6 Pt2 Fe9 63.24(5) 5_665 .
Pt6 Pt2 Fe9 63.24(5) 5_665 .
Pt4 Pt2 Fe9 170.10(6) 6_646 .
Fe4 Pt2 Fe9 170.10(6) 6_646 .
Fe4 Pt2 Fe9 93.98(4) 6_656 .
Pt4 Pt2 Fe9 93.98(4) 6_656 .
As5 Pt2 Fe9 59.49(5) . 1_545
As6 Pt2 Fe9 133.95(4) 6_656 1_545
As1 Pt2 Fe9 54.63(5) 1_545 1_545
As1 Pt2 Fe9 115.82(6) . 1_545
Fe6 Pt2 Fe9 63.24(5) 5_665 1_545
Pt6 Pt2 Fe9 63.24(5) 5_665 1_545
Pt4 Pt2 Fe9 93.98(4) 6_646 1_545
Fe4 Pt2 Fe9 93.98(4) 6_646 1_545
Fe4 Pt2 Fe9 170.10(6) 6_656 1_545
Pt4 Pt2 Fe9 170.10(6) 6_656 1_545
Fe9 Pt2 Fe9 82.69(6) . 1_545
As2 Pt3 As2 108.30(7) 1_545 .
As2 Pt3 As6 107.38(5) 1_545 .
As2 Pt3 As6 107.38(5) . .
As2 Pt3 As1 110.92(5) 1_545 5_665
As2 Pt3 As1 110.92(5) . 5_665
As6 Pt3 As1 111.78(6) . 5_665
As2 Pt3 Fe6 55.52(4) 1_545 1_545
As2 Pt3 Fe6 124.45(7) . 1_545
As6 Pt3 Fe6 128.02(4) . 1_545
As1 Pt3 Fe6 55.44(4) 5_665 1_545
As2 Pt3 Pt6 55.52(4) 1_545 1_545
As2 Pt3 Pt6 124.45(7) . 1_545
As6 Pt3 Pt6 128.02(4) . 1_545
As1 Pt3 Pt6 55.44(4) 5_665 1_545
Fe6 Pt3 Pt6 0.00(7) 1_545 1_545
As2 Pt3 Pt6 124.45(7) 1_545 .
As2 Pt3 Pt6 55.52(4) . .
As6 Pt3 Pt6 128.02(4) . .
As1 Pt3 Pt6 55.44(4) 5_665 .
Fe6 Pt3 Pt6 88.57(6) 1_545 .
Pt6 Pt3 Pt6 88.57(6) 1_545 .
As2 Pt3 Pt4 120.99(5) 1_545 .
As2 Pt3 Pt4 54.17(5) . .
As6 Pt3 Pt4 53.21(3) . .
As1 Pt3 Pt4 128.09(3) 5_665 .
Fe6 Pt3 Pt4 176.24(5) 1_545 .
Pt6 Pt3 Pt4 176.24(5) 1_545 .
Pt6 Pt3 Pt4 92.86(3) . .
As2 Pt3 Fe4 54.17(5) 1_545 1_545
As2 Pt3 Fe4 120.99(5) . 1_545
As6 Pt3 Fe4 53.21(3) . 1_545
As1 Pt3 Fe4 128.09(3) 5_665 1_545
Fe6 Pt3 Fe4 92.86(3) 1_545 1_545
Pt6 Pt3 Fe4 92.86(3) 1_545 1_545
Pt6 Pt3 Fe4 176.24(5) . 1_545
Pt4 Pt3 Fe4 85.50(4) . 1_545
As2 Pt3 Pt4 54.17(5) 1_545 1_545
As2 Pt3 Pt4 120.99(5) . 1_545
As6 Pt3 Pt4 53.21(3) . 1_545
As1 Pt3 Pt4 128.09(3) 5_665 1_545
Fe6 Pt3 Pt4 92.86(3) 1_545 1_545
Pt6 Pt3 Pt4 92.86(3) 1_545 1_545
Pt6 Pt3 Pt4 176.24(5) . 1_545
Pt4 Pt3 Pt4 85.50(4) . 1_545
Fe4 Pt3 Pt4 0.00(6) 1_545 1_545
As6 Pt4 As6 108.00(7) . 1_565
As6 Pt4 As2 107.24(5) . .
As6 Pt4 As2 107.24(5) 1_565 .
As6 Pt4 As1 111.70(5) . 6_556
As6 Pt4 As1 111.70(5) 1_565 6_556
As2 Pt4 As1 110.74(6) . 6_556
As6 Pt4 Fe2 123.35(7) . 6_566
As6 Pt4 Fe2 55.13(4) 1_565 6_566
As2 Pt4 Fe2 129.18(4) . 6_566
As1 Pt4 Fe2 56.74(3) 6_556 6_566
As6 Pt4 Pt2 123.35(7) . 6_566
As6 Pt4 Pt2 55.13(4) 1_565 6_566
As2 Pt4 Pt2 129.18(4) . 6_566
As1 Pt4 Pt2 56.74(3) 6_556 6_566
Fe2 Pt4 Pt2 0.00(5) 6_566 6_566
As6 Pt4 Fe2 55.13(4) . 6_556
As6 Pt4 Fe2 123.35(7) 1_565 6_556
As2 Pt4 Fe2 129.18(4) . 6_556
As1 Pt4 Fe2 56.74(3) 6_556 6_556
Fe2 Pt4 Fe2 87.75(5) 6_566 6_556
Pt2 Pt4 Fe2 87.75(5) 6_566 6_556
As6 Pt4 Pt2 55.13(4) . 6_556
As6 Pt4 Pt2 123.35(7) 1_565 6_556
As2 Pt4 Pt2 129.18(4) . 6_556
As1 Pt4 Pt2 56.74(3) 6_556 6_556
Fe2 Pt4 Pt2 87.75(5) 6_566 6_556
Pt2 Pt4 Pt2 87.75(5) 6_566 6_556
Fe2 Pt4 Pt2 0.00(5) 6_556 6_556
As6 Pt4 Pt3 54.14(5) . .
As6 Pt4 Pt3 120.83(6) 1_565 .
As2 Pt4 Pt3 53.10(3) . .
As1 Pt4 Pt3 127.45(4) 6_556 .
Fe2 Pt4 Pt3 175.24(5) 6_566 .
Pt2 Pt4 Pt3 175.24(5) 6_566 .
Fe2 Pt4 Pt3 93.19(3) 6_556 .
Pt2 Pt4 Pt3 93.19(3) 6_556 .
As6 Pt4 Pt3 120.83(6) . 1_565
As6 Pt4 Pt3 54.14(5) 1_565 1_565
As2 Pt4 Pt3 53.10(3) . 1_565
As1 Pt4 Pt3 127.45(4) 6_556 1_565
Fe2 Pt4 Pt3 93.19(3) 6_566 1_565
Pt2 Pt4 Pt3 93.19(3) 6_566 1_565
Fe2 Pt4 Pt3 175.24(5) 6_556 1_565
Pt2 Pt4 Pt3 175.24(5) 6_556 1_565
Pt3 Pt4 Pt3 85.50(4) . 1_565
As6 Pt4 Fe3 120.83(6) . 1_565
As6 Pt4 Fe3 54.14(5) 1_565 1_565
As2 Pt4 Fe3 53.10(3) . 1_565
As1 Pt4 Fe3 127.45(4) 6_556 1_565
Fe2 Pt4 Fe3 93.19(3) 6_566 1_565
Pt2 Pt4 Fe3 93.19(3) 6_566 1_565
Fe2 Pt4 Fe3 175.24(5) 6_556 1_565
Pt2 Pt4 Fe3 175.24(5) 6_556 1_565
Pt3 Pt4 Fe3 85.50(4) . 1_565
Pt3 Pt4 Fe3 0.00(4) 1_565 1_565
As3 Pt5 As3 108.90(8) . 1_545
As3 Pt5 As3 108.06(6) . 5_665
As3 Pt5 As3 108.06(6) 1_545 5_665
As3 Pt5 As5 111.17(6) . 6_556
As3 Pt5 As5 111.17(6) 1_545 6_556
As3 Pt5 As5 109.38(7) 5_665 6_556
As3 Pt5 Fe7 55.56(5) . 6_656
As3 Pt5 Fe7 125.57(8) 1_545 6_656
As3 Pt5 Fe7 126.33(4) 5_665 6_656
As5 Pt5 Fe7 55.64(5) 6_556 6_656
As3 Pt5 Pt7 55.56(5) . 6_656
As3 Pt5 Pt7 125.57(8) 1_545 6_656
As3 Pt5 Pt7 126.33(4) 5_665 6_656
As5 Pt5 Pt7 55.64(5) 6_556 6_656
Fe7 Pt5 Pt7 0.00(9) 6_656 6_656
As3 Pt5 Fe7 125.57(8) . 6_646
As3 Pt5 Fe7 55.56(5) 1_545 6_646
As3 Pt5 Fe7 126.33(4) 5_665 6_646
As5 Pt5 Fe7 55.64(5) 6_556 6_646
Fe7 Pt5 Fe7 89.66(8) 6_656 6_646
Pt7 Pt5 Fe7 89.66(8) 6_656 6_646
As3 Pt5 Pt7 125.57(8) . 6_646
As3 Pt5 Pt7 55.56(5) 1_545 6_646
As3 Pt5 Pt7 126.33(4) 5_665 6_646
As5 Pt5 Pt7 55.64(5) 6_556 6_646
Fe7 Pt5 Pt7 89.66(8) 6_656 6_646
Pt7 Pt5 Pt7 89.66(8) 6_656 6_646
Fe7 Pt5 Pt7 0.0 6_646 6_646
As3 Pt5 Pt5 122.66(9) . 5_655
As3 Pt5 Pt5 54.28(4) 1_545 5_655
As3 Pt5 Pt5 53.78(5) 5_665 5_655
As5 Pt5 Pt5 126.15(6) 6_556 5_655
Fe7 Pt5 Pt5 178.21(8) 6_656 5_655
Pt7 Pt5 Pt5 178.21(8) 6_656 5_655
Fe7 Pt5 Pt5 91.49(3) 6_646 5_655
Pt7 Pt5 Pt5 91.49(3) 6_646 5_655
As3 Pt5 Fe5 122.66(9) . 5_655
As3 Pt5 Fe5 54.28(4) 1_545 5_655
As3 Pt5 Fe5 53.78(5) 5_665 5_655
As5 Pt5 Fe5 126.15(6) 6_556 5_655
Fe7 Pt5 Fe5 178.21(8) 6_656 5_655
Pt7 Pt5 Fe5 178.21(8) 6_656 5_655
Fe7 Pt5 Fe5 91.49(3) 6_646 5_655
Pt7 Pt5 Fe5 91.49(3) 6_646 5_655
Pt5 Pt5 Fe5 0.00(4) 5_655 5_655
As3 Pt5 Pt5 54.28(4) . 5_665
As3 Pt5 Pt5 122.66(9) 1_545 5_665
As3 Pt5 Pt5 53.78(5) 5_665 5_665
As5 Pt5 Pt5 126.15(6) 6_556 5_665
Fe7 Pt5 Pt5 91.49(3) 6_656 5_665
Pt7 Pt5 Pt5 91.49(3) 6_656 5_665
Fe7 Pt5 Pt5 178.21(8) 6_646 5_665
Pt7 Pt5 Pt5 178.21(8) 6_646 5_665
Pt5 Pt5 Pt5 87.32(9) 5_655 5_665
Fe5 Pt5 Pt5 87.32(9) 5_655 5_665
As3 Pt5 Fe5 54.28(4) . 5_665
As3 Pt5 Fe5 122.66(9) 1_545 5_665
As3 Pt5 Fe5 53.78(5) 5_665 5_665
As5 Pt5 Fe5 126.15(6) 6_556 5_665
Fe7 Pt5 Fe5 91.49(3) 6_656 5_665
Pt7 Pt5 Fe5 91.49(3) 6_656 5_665
Fe7 Pt5 Fe5 178.21(8) 6_646 5_665
Pt7 Pt5 Fe5 178.21(8) 6_646 5_665
Pt5 Pt5 Fe5 87.32(9) 5_655 5_665
Fe5 Pt5 Fe5 87.32(9) 5_655 5_665
Pt5 Pt5 Fe5 0.00(7) 5_665 5_665
As4 Pt6 As2 107.76(7) . .
As4 Pt6 As1 112.43(6) . 5_665
As2 Pt6 As1 109.83(6) . 5_665
As4 Pt6 As1 112.43(6) . 5_675
As2 Pt6 As1 109.83(6) . 5_675
As1 Pt6 As1 104.55(8) 5_665 5_675
As4 Pt6 Fe2 97.83(7) . 5_665
As2 Pt6 Fe2 154.42(8) . 5_665
As1 Pt6 Fe2 58.27(4) 5_665 5_665
As1 Pt6 Fe2 58.27(4) 5_675 5_665
As4 Pt6 Pt2 97.83(7) . 5_665
As2 Pt6 Pt2 154.42(8) . 5_665
As1 Pt6 Pt2 58.27(4) 5_665 5_665
As1 Pt6 Pt2 58.27(4) 5_675 5_665
Fe2 Pt6 Pt2 0.00(4) 5_665 5_665
As4 Pt6 Fe3 124.84(5) . 1_565
As2 Pt6 Fe3 54.19(4) . 1_565
As1 Pt6 Fe3 122.73(7) 5_665 1_565
As1 Pt6 Fe3 55.67(4) 5_675 1_565
Fe2 Pt6 Fe3 110.46(5) 5_665 1_565
Pt2 Pt6 Fe3 110.46(5) 5_665 1_565
As4 Pt6 Pt3 124.84(5) . 1_565
As2 Pt6 Pt3 54.19(4) . 1_565
As1 Pt6 Pt3 122.73(7) 5_665 1_565
As1 Pt6 Pt3 55.67(4) 5_675 1_565
Fe2 Pt6 Pt3 110.46(5) 5_665 1_565
Pt2 Pt6 Pt3 110.46(5) 5_665 1_565
Fe3 Pt6 Pt3 0.00(5) 1_565 1_565
As4 Pt6 Pt3 124.84(5) . .
As2 Pt6 Pt3 54.19(4) . .
As1 Pt6 Pt3 55.67(4) 5_665 .
As1 Pt6 Pt3 122.73(7) 5_675 .
Fe2 Pt6 Pt3 110.46(5) 5_665 .
Pt2 Pt6 Pt3 110.46(5) 5_665 .
Fe3 Pt6 Pt3 88.57(6) 1_565 .
Pt3 Pt6 Pt3 88.57(6) 1_565 .
As4 Pt6 Fe9 58.35(5) . 5_665
As2 Pt6 Fe9 132.82(5) . 5_665
As1 Pt6 Fe9 54.72(5) 5_665 5_665
As1 Pt6 Fe9 117.13(7) 5_675 5_665
Fe2 Pt6 Fe9 62.02(5) 5_665 5_665
Pt2 Pt6 Fe9 62.02(5) 5_665 5_665
Fe3 Pt6 Fe9 172.47(7) 1_565 5_665
Pt3 Pt6 Fe9 172.47(7) 1_565 5_665
Pt3 Pt6 Fe9 94.53(3) . 5_665
As4 Pt6 Fe9 58.35(5) . 5_675
As2 Pt6 Fe9 132.82(5) . 5_675
As1 Pt6 Fe9 117.13(7) 5_665 5_675
As1 Pt6 Fe9 54.72(5) 5_675 5_675
Fe2 Pt6 Fe9 62.02(5) 5_665 5_675
Pt2 Pt6 Fe9 62.02(5) 5_665 5_675
Fe3 Pt6 Fe9 94.53(3) 1_565 5_675
Pt3 Pt6 Fe9 94.53(3) 1_565 5_675
Pt3 Pt6 Fe9 172.47(7) . 5_675
Fe9 Pt6 Fe9 81.59(6) 5_665 5_675
As3 Pt7 As4 105.05(8) 6_556 .
As3 Pt7 As5 109.54(6) 6_556 1_455
As4 Pt7 As5 113.34(6) . 1_455
As3 Pt7 As5 109.54(6) 6_556 1_465
As4 Pt7 As5 113.34(6) . 1_465
As5 Pt7 As5 106.02(9) 1_455 1_465
As3 Pt7 Fe8 122.66(6) 6_556 .
As4 Pt7 Fe8 57.42(5) . .
As5 Pt7 Fe8 55.92(5) 1_455 .
As5 Pt7 Fe8 127.73(9) 1_465 .
As3 Pt7 Fe8 122.66(6) 6_556 1_565
As4 Pt7 Fe8 57.42(5) . 1_565
As5 Pt7 Fe8 127.73(9) 1_455 1_565
As5 Pt7 Fe8 55.92(5) 1_465 1_565
Fe8 Pt7 Fe8 94.42(9) . 1_565
As3 Pt7 Fe9 163.62(9) 6_556 1_455
As4 Pt7 Fe9 91.34(7) . 1_455
As5 Pt7 Fe9 62.48(5) 1_455 1_455
As5 Pt7 Fe9 62.48(5) 1_465 1_455
Fe8 Pt7 Fe9 66.33(6) . 1_455
Fe8 Pt7 Fe9 66.33(6) 1_565 1_455
As3 Pt7 Pt5 54.49(4) 6_556 6_566
As4 Pt7 Pt5 122.94(5) . 6_566
As5 Pt7 Pt5 123.64(8) 1_455 6_566
As5 Pt7 Pt5 55.09(5) 1_465 6_566
Fe8 Pt7 Pt5 177.10(8) . 6_566
Fe8 Pt7 Pt5 87.93(4) 1_565 6_566
Fe9 Pt7 Pt5 116.26(6) 1_455 6_566
As3 Pt7 Fe5 54.49(4) 6_556 6_566
As4 Pt7 Fe5 122.94(5) . 6_566
As5 Pt7 Fe5 123.64(8) 1_455 6_566
As5 Pt7 Fe5 55.09(5) 1_465 6_566
Fe8 Pt7 Fe5 177.10(8) . 6_566
Fe8 Pt7 Fe5 87.93(4) 1_565 6_566
Fe9 Pt7 Fe5 116.26(6) 1_455 6_566
Pt5 Pt7 Fe5 0.00(7) 6_566 6_566
As3 Pt7 Pt5 54.49(4) 6_556 6_556
As4 Pt7 Pt5 122.94(5) . 6_556
As5 Pt7 Pt5 55.09(5) 1_455 6_556
As5 Pt7 Pt5 123.64(8) 1_465 6_556
Fe8 Pt7 Pt5 87.93(4) . 6_556
Fe8 Pt7 Pt5 177.10(8) 1_565 6_556
Fe9 Pt7 Pt5 116.26(6) 1_455 6_556
Pt5 Pt7 Pt5 89.66(8) 6_566 6_556
Fe5 Pt7 Pt5 89.66(8) 6_566 6_556
As3 Pt7 Fe5 54.49(4) 6_556 6_556
As4 Pt7 Fe5 122.94(5) . 6_556
As5 Pt7 Fe5 55.09(5) 1_455 6_556
As5 Pt7 Fe5 123.64(8) 1_465 6_556
Fe8 Pt7 Fe5 87.93(4) . 6_556
Fe8 Pt7 Fe5 177.10(8) 1_565 6_556
Fe9 Pt7 Fe5 116.26(6) 1_455 6_556
Pt5 Pt7 Fe5 89.66(8) 6_566 6_556
Fe5 Pt7 Fe5 89.66(8) 6_566 6_556
Pt5 Pt7 Fe5 0.00(6) 6_556 6_556
As3 Pt7 Ca2 88.47(7) 6_556 6_556
As4 Pt7 Ca2 166.48(9) . 6_556
As5 Pt7 Ca2 60.59(5) 1_455 6_556
As5 Pt7 Ca2 60.59(5) 1_465 6_556
Fe8 Pt7 Ca2 115.26(6) . 6_556
Fe8 Pt7 Ca2 115.26(6) 1_565 6_556
Fe9 Pt7 Ca2 75.14(8) 1_455 6_556
Pt5 Pt7 Ca2 65.02(5) 6_566 6_556
Fe5 Pt7 Ca2 65.02(5) 6_566 6_556
Pt5 Pt7 Ca2 65.02(5) 6_556 6_556
Fe5 Pt7 Ca2 65.02(5) 6_556 6_556
As4 Fe8 As5 93.63(8) 5_565 1_455
As4 Fe8 As4 114.85(6) 5_565 .
As5 Fe8 As4 114.31(6) 1_455 .
As4 Fe8 As4 114.85(6) 5_565 1_545
As5 Fe8 As4 114.31(6) 1_455 1_545
As4 Fe8 As4 105.13(9) . 1_545
As4 Fe8 Fe8 58.58(7) 5_565 5
As5 Fe8 Fe8 116.44(9) 1_455 5
As4 Fe8 Fe8 129.10(12) . 5
As4 Fe8 Fe8 56.27(5) 1_545 5
As4 Fe8 Fe8 58.58(7) 5_565 5_565
As5 Fe8 Fe8 116.44(9) 1_455 5_565
As4 Fe8 Fe8 56.27(5) . 5_565
As4 Fe8 Fe8 129.10(12) 1_545 5_565
Fe8 Fe8 Fe8 96.62(13) 5 5_565
As4 Fe8 Pt7 116.65(6) 5_565 .
As5 Fe8 Pt7 57.48(5) 1_455 .
As4 Fe8 Pt7 56.83(5) . .
As4 Fe8 Pt7 128.20(10) 1_545 .
Fe8 Fe8 Pt7 173.00(12) 5 .
Fe8 Fe8 Pt7 84.06(4) 5_565 .
As4 Fe8 Pt7 116.65(6) 5_565 1_545
As5 Fe8 Pt7 57.48(5) 1_455 1_545
As4 Fe8 Pt7 128.20(10) . 1_545
As4 Fe8 Pt7 56.83(5) 1_545 1_545
Fe8 Fe8 Pt7 84.06(4) 5 1_545
Fe8 Fe8 Pt7 173.00(12) 5_565 1_545
Pt7 Fe8 Pt7 94.42(9) . 1_545
As4 Fe8 Fe7 116.65(6) 5_565 1_545
As5 Fe8 Fe7 57.48(5) 1_455 1_545
As4 Fe8 Fe7 128.20(10) . 1_545
As4 Fe8 Fe7 56.83(5) 1_545 1_545
Fe8 Fe8 Fe7 84.06(4) 5 1_545
Fe8 Fe8 Fe7 173.00(12) 5_565 1_545
Pt7 Fe8 Fe7 94.42(9) . 1_545
Pt7 Fe8 Fe7 0.00(8) 1_545 1_545
As4 Fe8 Fe9 93.79(8) 5_565 5_665
As5 Fe8 Fe9 172.58(10) 1_455 5_665
As4 Fe8 Fe9 62.23(5) . 5_665
As4 Fe8 Fe9 62.23(5) 1_545 5_665
Fe8 Fe8 Fe9 67.81(8) 5 5_665
Fe8 Fe8 Fe9 67.81(8) 5_565 5_665
Pt7 Fe8 Fe9 118.65(6) . 5_665
Pt7 Fe8 Fe9 118.65(6) 1_545 5_665
Fe7 Fe8 Fe9 118.65(6) 1_545 5_665
As4 Fe8 Fe9 58.61(6) 5_565 1_445
As5 Fe8 Fe9 59.52(6) 1_455 1_445
As4 Fe8 Fe9 168.74(7) . 1_445
As4 Fe8 Fe9 86.12(4) 1_545 1_445
Fe8 Fe8 Fe9 57.26(7) 5 1_445
Fe8 Fe8 Fe9 116.43(11) 5_565 1_445
Pt7 Fe8 Fe9 116.22(8) . 1_445
Pt7 Fe8 Fe9 58.19(5) 1_545 1_445
Fe7 Fe8 Fe9 58.19(5) 1_545 1_445
Fe9 Fe8 Fe9 125.07(6) 5_665 1_445
As1 Fe9 As4 100.76(7) . 5_665
As1 Fe9 As4 100.76(7) . 5_675
As4 Fe9 As4 94.17(8) 5_665 5_675
As1 Fe9 Fe8 137.82(10) . 5_665
As4 Fe9 Fe8 54.69(5) 5_665 5_665
As4 Fe9 Fe8 54.69(5) 5_675 5_665
As1 Fe9 As5 104.22(7) . 1_565
As4 Fe9 As5 155.03(10) 5_665 1_565
As4 Fe9 As5 81.30(4) 5_675 1_565
Fe8 Fe9 As5 104.60(7) 5_665 1_565
As1 Fe9 As5 104.22(7) . .
As4 Fe9 As5 81.30(4) 5_665 .
As4 Fe9 As5 155.03(10) 5_675 .
Fe8 Fe9 As5 104.60(7) 5_665 .
As5 Fe9 As5 92.48(8) 1_565 .
As1 Fe9 Fe7 141.06(10) . 1_655
As4 Fe9 Fe7 105.45(7) 5_665 1_655
As4 Fe9 Fe7 105.45(7) 5_675 1_655
Fe8 Fe9 Fe7 81.12(8) 5_665 1_655
As5 Fe9 Fe7 53.31(5) 1_565 1_655
As5 Fe9 Fe7 53.31(5) . 1_655
As1 Fe9 Pt7 141.06(10) . 1_655
As4 Fe9 Pt7 105.45(7) 5_665 1_655
As4 Fe9 Pt7 105.45(7) 5_675 1_655
Fe8 Fe9 Pt7 81.12(8) 5_665 1_655
As5 Fe9 Pt7 53.31(5) 1_565 1_655
As5 Fe9 Pt7 53.31(5) . 1_655
Fe7 Fe9 Pt7 0.00(7) 1_655 1_655
As1 Fe9 Pt2 54.42(4) . 1_565
As4 Fe9 Pt2 154.56(9) 5_665 1_565
As4 Fe9 Pt2 86.30(4) 5_675 1_565
Fe8 Fe9 Pt2 138.57(3) 5_665 1_565
As5 Fe9 Pt2 50.14(5) 1_565 1_565
As5 Fe9 Pt2 108.26(8) . 1_565
Fe7 Fe9 Pt2 98.88(6) 1_655 1_565
Pt7 Fe9 Pt2 98.88(6) 1_655 1_565
As1 Fe9 Fe2 54.42(4) . 1_565
As4 Fe9 Fe2 154.56(9) 5_665 1_565
As4 Fe9 Fe2 86.30(4) 5_675 1_565
Fe8 Fe9 Fe2 138.57(3) 5_665 1_565
As5 Fe9 Fe2 50.14(5) 1_565 1_565
As5 Fe9 Fe2 108.26(8) . 1_565
Fe7 Fe9 Fe2 98.88(6) 1_655 1_565
Pt7 Fe9 Fe2 98.88(6) 1_655 1_565
Pt2 Fe9 Fe2 0.00(3) 1_565 1_565
As1 Fe9 Pt2 54.42(4) . .
As4 Fe9 Pt2 86.30(4) 5_665 .
As4 Fe9 Pt2 154.56(9) 5_675 .
Fe8 Fe9 Pt2 138.57(3) 5_665 .
As5 Fe9 Pt2 108.26(8) 1_565 .
As5 Fe9 Pt2 50.14(5) . .
Fe7 Fe9 Pt2 98.88(6) 1_655 .
Pt7 Fe9 Pt2 98.88(6) 1_655 .
Pt2 Fe9 Pt2 82.69(6) 1_565 .
Fe2 Fe9 Pt2 82.69(6) 1_565 .
Fe6 As1 Pt6 0.00(9) 5_665 5_665
Fe6 As1 Fe6 104.55(8) 5_665 5_675
Pt6 As1 Fe6 104.55(8) 5_665 5_675
Fe6 As1 Pt6 104.55(8) 5_665 5_675
Pt6 As1 Pt6 104.55(8) 5_665 5_675
Fe6 As1 Pt6 0.00(9) 5_675 5_675
Fe6 As1 Fe3 68.88(5) 5_665 5_665
Pt6 As1 Fe3 68.88(5) 5_665 5_665
Fe6 As1 Fe3 68.88(5) 5_675 5_665
Pt6 As1 Fe3 68.88(5) 5_675 5_665
Fe6 As1 Pt3 68.88(5) 5_665 5_665
Pt6 As1 Pt3 68.88(5) 5_665 5_665
Fe6 As1 Pt3 68.88(5) 5_675 5_665
Pt6 As1 Pt3 68.88(5) 5_675 5_665
Fe3 As1 Pt3 0.00(5) 5_665 5_665
Fe6 As1 Fe4 127.55(4) 5_665 6_656
Pt6 As1 Fe4 127.55(4) 5_665 6_656
Fe6 As1 Fe4 127.55(4) 5_675 6_656
Pt6 As1 Fe4 127.55(4) 5_675 6_656
Fe3 As1 Fe4 131.12(7) 5_665 6_656
Pt3 As1 Fe4 131.12(7) 5_665 6_656
Fe6 As1 Pt4 127.55(4) 5_665 6_656
Pt6 As1 Pt4 127.55(4) 5_665 6_656
Fe6 As1 Pt4 127.55(4) 5_675 6_656
Pt6 As1 Pt4 127.55(4) 5_675 6_656
Fe3 As1 Pt4 131.12(7) 5_665 6_656
Pt3 As1 Pt4 131.12(7) 5_665 6_656
Fe4 As1 Pt4 0.00(6) 6_656 6_656
Fe6 As1 Fe2 143.99(7) 5_665 1_565
Pt6 As1 Fe2 143.99(7) 5_665 1_565
Fe6 As1 Fe2 66.07(4) 5_675 1_565
Pt6 As1 Fe2 66.07(4) 5_675 1_565
Fe3 As1 Fe2 129.66(3) 5_665 1_565
Pt3 As1 Fe2 129.66(3) 5_665 1_565
Fe4 As1 Fe2 67.87(4) 6_656 1_565
Pt4 As1 Fe2 67.87(4) 6_656 1_565
Fe6 As1 Pt2 143.99(7) 5_665 1_565
Pt6 As1 Pt2 143.99(7) 5_665 1_565
Fe6 As1 Pt2 66.07(4) 5_675 1_565
Pt6 As1 Pt2 66.07(4) 5_675 1_565
Fe3 As1 Pt2 129.66(3) 5_665 1_565
Pt3 As1 Pt2 129.66(3) 5_665 1_565
Fe4 As1 Pt2 67.87(4) 6_656 1_565
Pt4 As1 Pt2 67.87(4) 6_656 1_565
Fe2 As1 Pt2 0.00(4) 1_565 1_565
Fe6 As1 Pt2 66.07(4) 5_665 .
Pt6 As1 Pt2 66.07(4) 5_665 .
Fe6 As1 Pt2 143.99(7) 5_675 .
Pt6 As1 Pt2 143.99(7) 5_675 .
Fe3 As1 Pt2 129.66(3) 5_665 .
Pt3 As1 Pt2 129.66(3) 5_665 .
Fe4 As1 Pt2 67.87(4) 6_656 .
Pt4 As1 Pt2 67.87(4) 6_656 .
Fe2 As1 Pt2 100.31(6) 1_565 .
Pt2 As1 Pt2 100.31(6) 1_565 .
Pt3 As2 Fe3 108.30(7) . 1_565
Pt3 As2 Pt3 108.30(7) . 1_565
Fe3 As2 Pt3 0.00(4) 1_565 1_565
Pt3 As2 Pt4 72.73(5) . .
Fe3 As2 Pt4 72.73(5) 1_565 .
Pt3 As2 Pt4 72.73(5) 1_565 .
Pt3 As2 Pt6 70.29(4) . .
Fe3 As2 Pt6 70.29(4) 1_565 .
Pt3 As2 Pt6 70.29(4) 1_565 .
Pt4 As2 Pt6 114.39(7) . .
Pt3 As2 Pt1 125.81(3) . 6_556
Fe3 As2 Pt1 125.81(3) 1_565 6_556
Pt3 As2 Pt1 125.81(3) 1_565 6_556
Pt4 As2 Pt1 122.95(6) . 6_556
Pt6 As2 Pt1 122.66(7) . 6_556
Pt3 As2 Ca3 73.15(5) . .
Fe3 As2 Ca3 138.01(8) 1_565 .
Pt3 As2 Ca3 138.01(8) 1_565 .
Pt4 As2 Ca3 140.41(4) . .
Pt6 As2 Ca3 71.22(7) . .
Pt1 As2 Ca3 65.44(6) 6_556 .
Pt3 As2 Ca3 138.01(8) . 1_565
Fe3 As2 Ca3 73.15(5) 1_565 1_565
Pt3 As2 Ca3 73.15(5) 1_565 1_565
Pt4 As2 Ca3 140.41(4) . 1_565
Pt6 As2 Ca3 71.22(7) . 1_565
Pt1 As2 Ca3 65.44(6) 6_556 1_565
Ca3 As2 Ca3 79.18(8) . 1_565
Pt3 As2 Ca1 140.28(8) . 6_566
Fe3 As2 Ca1 75.81(5) 1_565 6_566
Pt3 As2 Ca1 75.81(5) 1_565 6_566
Pt4 As2 Ca1 71.09(6) . 6_566
Pt6 As2 Ca1 141.27(3) . 6_566
Pt1 As2 Ca1 65.21(6) 6_556 6_566
Ca3 As2 Ca1 130.65(9) . 6_566
Ca3 As2 Ca1 81.60(6) 1_565 6_566
Pt5 As3 Fe5 108.90(8) . 1_565
Pt5 As3 Pt5 108.90(8) . 1_565
Fe5 As3 Pt5 0.00(9) 1_565 1_565
Pt5 As3 Fe5 71.94(6) . 5_665
Fe5 As3 Fe5 71.94(6) 1_565 5_665
Pt5 As3 Fe5 71.94(6) 1_565 5_665
Pt5 As3 Pt5 71.94(6) . 5_665
Fe5 As3 Pt5 71.94(6) 1_565 5_665
Pt5 As3 Pt5 71.94(6) 1_565 5_665
Fe5 As3 Pt5 0.00(7) 5_665 5_665
Pt5 As3 Fe7 69.95(6) . 6_656
Fe5 As3 Fe7 69.95(6) 1_565 6_656
Pt5 As3 Fe7 69.95(6) 1_565 6_656
Fe5 As3 Fe7 111.64(7) 5_665 6_656
Pt5 As3 Fe7 111.64(7) 5_665 6_656
Pt5 As3 Pt7 69.95(6) . 6_656
Fe5 As3 Pt7 69.95(6) 1_565 6_656
Pt5 As3 Pt7 69.95(6) 1_565 6_656
Fe5 As3 Pt7 111.64(7) 5_665 6_656
Pt5 As3 Pt7 111.64(7) 5_665 6_656
Fe7 As3 Pt7 0.00(7) 6_656 6_656
Pt5 As3 Pt1 125.54(4) . .
Fe5 As3 Pt1 125.54(4) 1_565 .
Pt5 As3 Pt1 125.54(4) 1_565 .
Fe5 As3 Pt1 123.26(7) 5_665 .
Pt5 As3 Pt1 123.26(7) 5_665 .
Fe7 As3 Pt1 125.10(7) 6_656 .
Pt7 As3 Pt1 125.10(7) 6_656 .
Pt5 As3 Ca3 138.99(9) . 6_666
Fe5 As3 Ca3 73.89(6) 1_565 6_666
Pt5 As3 Ca3 73.89(6) 1_565 6_666
Fe5 As3 Ca3 140.64(4) 5_665 6_666
Pt5 As3 Ca3 140.64(4) 5_665 6_666
Fe7 As3 Ca3 73.30(7) 6_656 6_666
Pt7 As3 Ca3 73.30(7) 6_656 6_666
Pt1 As3 Ca3 65.04(6) . 6_666
Pt5 As3 Ca3 73.89(6) . 6_656
Fe5 As3 Ca3 138.99(9) 1_565 6_656
Pt5 As3 Ca3 138.99(9) 1_565 6_656
Fe5 As3 Ca3 140.64(4) 5_665 6_656
Pt5 As3 Ca3 140.64(4) 5_665 6_656
Fe7 As3 Ca3 73.30(7) 6_656 6_656
Pt7 As3 Ca3 73.30(7) 6_656 6_656
Pt1 As3 Ca3 65.04(6) . 6_656
Ca3 As3 Ca3 78.73(8) 6_666 6_656
Pt5 As3 Ca2 75.01(5) . 5_665
Fe5 As3 Ca2 139.88(9) 1_565 5_665
Pt5 As3 Ca2 139.88(9) 1_565 5_665
Fe5 As3 Ca2 71.76(6) 5_665 5_665
Pt5 As3 Ca2 71.76(6) 5_665 5_665
Fe7 As3 Ca2 140.98(4) 6_656 5_665
Pt7 As3 Ca2 140.98(4) 6_656 5_665
Pt1 As3 Ca2 64.95(5) . 5_665
Ca3 As3 Ca2 129.99(7) 6_666 5_665
Ca3 As3 Ca2 81.07(6) 6_656 5_665
Pt6 As4 Fe8 125.80(8) . 5_565
Pt6 As4 Pt7 140.44(8) . .
Fe8 As4 Pt7 93.75(7) 5_565 .
Pt6 As4 Fe8 127.02(4) . .
Fe8 As4 Fe8 65.15(6) 5_565 .
Pt7 As4 Fe8 65.75(6) . .
Pt6 As4 Fe8 127.02(4) . 1_565
Fe8 As4 Fe8 65.15(6) 5_565 1_565
Pt7 As4 Fe8 65.75(6) . 1_565
Fe8 As4 Fe8 105.13(9) . 1_565
Pt6 As4 Fe9 72.59(6) . 5_665
Fe8 As4 Fe9 71.28(6) 5_565 5_665
Pt7 As4 Fe9 128.34(5) . 5_665
Fe8 As4 Fe9 63.09(6) . 5_665
Fe8 As4 Fe9 135.27(9) 1_565 5_665
Pt6 As4 Fe9 72.59(6) . 5_675
Fe8 As4 Fe9 71.28(6) 5_565 5_675
Pt7 As4 Fe9 128.34(5) . 5_675
Fe8 As4 Fe9 135.27(9) . 5_675
Fe8 As4 Fe9 63.09(6) 1_565 5_675
Fe9 As4 Fe9 94.17(8) 5_665 5_675
Pt6 As4 Ca3 74.79(7) . 1_565
Fe8 As4 Ca3 136.03(5) 5_565 1_565
Pt7 As4 Ca3 75.97(7) . 1_565
Fe8 As4 Ca3 138.20(10) . 1_565
Fe8 As4 Ca3 71.79(7) 1_565 1_565
Fe9 As4 Ca3 146.76(10) 5_665 1_565
Fe9 As4 Ca3 81.99(6) 5_675 1_565
Pt6 As4 Ca3 74.79(7) . .
Fe8 As4 Ca3 136.03(5) 5_565 .
Pt7 As4 Ca3 75.97(7) . .
Fe8 As4 Ca3 71.79(7) . .
Fe8 As4 Ca3 138.20(10) 1_565 .
Fe9 As4 Ca3 81.99(6) 5_665 .
Fe9 As4 Ca3 146.76(10) 5_675 .
Ca3 As4 Ca3 83.54(9) 1_565 .
Fe8 As5 Pt2 122.15(8) 1_655 .
Fe8 As5 Fe5 102.66(8) 1_655 6_656
Pt2 As5 Fe5 135.19(7) . 6_656
Fe8 As5 Pt5 102.66(8) 1_655 6_656
Pt2 As5 Pt5 135.19(7) . 6_656
Fe5 As5 Pt5 0.00(7) 6_656 6_656
Fe8 As5 Fe7 66.60(6) 1_655 1_655
Pt2 As5 Fe7 126.44(5) . 1_655
Fe5 As5 Fe7 69.27(6) 6_656 1_655
Pt5 As5 Fe7 69.27(6) 6_656 1_655
Fe8 As5 Pt7 66.60(6) 1_655 1_655
Pt2 As5 Pt7 126.44(5) . 1_655
Fe5 As5 Pt7 69.27(6) 6_656 1_655
Pt5 As5 Pt7 69.27(6) 6_656 1_655
Fe7 As5 Pt7 0.00(10) 1_655 1_655
Fe8 As5 Pt7 66.60(6) 1_655 1_645
Pt2 As5 Pt7 126.44(5) . 1_645
Fe5 As5 Pt7 69.27(6) 6_656 1_645
Pt5 As5 Pt7 69.27(6) 6_656 1_645
Fe7 As5 Pt7 106.02(9) 1_655 1_645
Pt7 As5 Pt7 106.02(9) 1_655 1_645
Fe8 As5 Fe7 66.60(6) 1_655 1_645
Pt2 As5 Fe7 126.44(5) . 1_645
Fe5 As5 Fe7 69.27(6) 6_656 1_645
Pt5 As5 Fe7 69.27(6) 6_656 1_645
Fe7 As5 Fe7 106.02(9) 1_655 1_645
Pt7 As5 Fe7 106.02(9) 1_655 1_645
Pt7 As5 Fe7 0.00(10) 1_645 1_645
Fe8 As5 Fe9 70.54(6) 1_655 1_545
Pt2 As5 Fe9 70.37(6) . 1_545
Fe5 As5 Fe9 131.64(5) 6_656 1_545
Pt5 As5 Fe9 131.64(5) 6_656 1_545
Fe7 As5 Fe9 135.93(8) 1_655 1_545
Pt7 As5 Fe9 135.93(8) 1_655 1_545
Pt7 As5 Fe9 64.20(5) 1_645 1_545
Fe7 As5 Fe9 64.20(5) 1_645 1_545
Fe8 As5 Fe9 70.54(6) 1_655 .
Pt2 As5 Fe9 70.37(6) . .
Fe5 As5 Fe9 131.64(5) 6_656 .
Pt5 As5 Fe9 131.64(5) 6_656 .
Fe7 As5 Fe9 64.20(5) 1_655 .
Pt7 As5 Fe9 64.20(5) 1_655 .
Pt7 As5 Fe9 135.93(8) 1_645 .
Fe7 As5 Fe9 135.93(8) 1_645 .
Fe9 As5 Fe9 92.48(8) 1_545 .
Fe8 As5 Ca2 138.29(4) 1_655 6_656
Pt2 As5 Ca2 72.57(6) . 6_656
Fe5 As5 Ca2 73.96(6) 6_656 6_656
Pt5 As5 Ca2 73.96(6) 6_656 6_656
Fe7 As5 Ca2 73.79(6) 1_655 6_656
Pt7 As5 Ca2 73.79(6) 1_655 6_656
Pt7 As5 Ca2 140.15(9) 1_645 6_656
Fe7 As5 Ca2 140.15(9) 1_645 6_656
Fe9 As5 Ca2 142.37(9) 1_545 6_656
Fe9 As5 Ca2 81.11(6) . 6_656
Fe4 As6 Pt4 0.00(8) 1_545 1_545
Fe4 As6 Pt4 108.00(7) 1_545 .
Pt4 As6 Pt4 108.00(7) 1_545 .
Fe4 As6 Pt1 125.98(3) 1_545 5_665
Pt4 As6 Pt1 125.98(3) 1_545 5_665
Pt4 As6 Pt1 125.98(3) . 5_665
Fe4 As6 Pt3 72.65(5) 1_545 .
Pt4 As6 Pt3 72.65(5) 1_545 .
Pt4 As6 Pt3 72.65(5) . .
Pt1 As6 Pt3 122.26(6) 5_665 .
Fe4 As6 Pt2 70.85(4) 1_545 6_556
Pt4 As6 Pt2 70.85(4) 1_545 6_556
Pt4 As6 Pt2 70.85(4) . 6_556
Pt1 As6 Pt2 122.16(7) 5_665 6_556
Pt3 As6 Pt2 115.58(6) . 6_556
Fe4 As6 Fe2 70.85(4) 1_545 6_556
Pt4 As6 Fe2 70.85(4) 1_545 6_556
Pt4 As6 Fe2 70.85(4) . 6_556
Pt1 As6 Fe2 122.16(7) 5_665 6_556
Pt3 As6 Fe2 115.58(6) . 6_556
Pt2 As6 Fe2 0.00(5) 6_556 6_556
Fe4 As6 Ca2 138.04(8) 1_545 .
Pt4 As6 Ca2 138.04(8) 1_545 .
Pt4 As6 Ca2 73.43(5) . .
Pt1 As6 Ca2 65.77(6) 5_665 .
Pt3 As6 Ca2 140.52(4) . .
Pt2 As6 Ca2 70.42(6) 6_556 .
Fe2 As6 Ca2 70.42(6) 6_556 .
Fe4 As6 Ca2 73.43(5) 1_545 1_545
Pt4 As6 Ca2 73.43(5) 1_545 1_545
Pt4 As6 Ca2 138.04(8) . 1_545
Pt1 As6 Ca2 65.77(6) 5_665 1_545
Pt3 As6 Ca2 140.52(4) . 1_545
Pt2 As6 Ca2 70.42(6) 6_556 1_545
Fe2 As6 Ca2 70.42(6) 6_556 1_545
Ca2 As6 Ca2 78.96(7) . 1_545
Fe4 As6 Ca1 75.17(5) 1_545 5_655
Pt4 As6 Ca1 75.17(5) 1_545 5_655
Pt4 As6 Ca1 139.79(8) . 5_655
Pt1 As6 Ca1 65.69(5) 5_665 5_655
Pt3 As6 Ca1 70.31(6) . 5_655
Pt2 As6 Ca1 140.94(4) 6_556 5_655
Fe2 As6 Ca1 140.94(4) 6_556 5_655
Ca2 As6 Ca1 131.46(8) . 5_655
Ca2 As6 Ca1 82.00(6) 1_545 5_655
As1 Ca1 As1 80.15(8) . 1_545
As1 Ca1 Pt1 179.35(10) . 1_545
As1 Ca1 Pt1 100.20(2) 1_545 1_545
As1 Ca1 Pt1 100.20(2) . .
As1 Ca1 Pt1 179.35(10) 1_545 .
Pt1 Ca1 Pt1 79.45(7) 1_545 .
As1 Ca1 As6 133.89(10) . 5_655
As1 Ca1 As6 83.22(5) 1_545 5_655
Pt1 Ca1 As6 46.74(4) 1_545 5_655
Pt1 Ca1 As6 96.90(8) . 5_655
As1 Ca1 As6 83.22(5) . 5_665
As1 Ca1 As6 133.89(10) 1_545 5_665
Pt1 Ca1 As6 96.90(8) 1_545 5_665
Pt1 Ca1 As6 46.74(4) . 5_665
As6 Ca1 As6 78.11(8) 5_655 5_665
As1 Ca1 As2 82.78(5) . 6_656
As1 Ca1 As2 132.84(11) 1_545 6_656
Pt1 Ca1 As2 96.59(8) 1_545 6_656
Pt1 Ca1 As2 46.76(4) . 6_656
As6 Ca1 As2 136.68(10) 5_655 6_656
As6 Ca1 As2 86.51(5) 5_665 6_656
As1 Ca1 As2 132.84(11) . 6_646
As1 Ca1 As2 82.78(5) 1_545 6_646
Pt1 Ca1 As2 46.76(4) 1_545 6_646
Pt1 Ca1 As2 96.59(8) . 6_646
As6 Ca1 As2 86.51(5) 5_655 6_646
As6 Ca1 As2 136.68(10) 5_665 6_646
As2 Ca1 As2 77.47(7) 6_656 6_646
As1 Ca1 Pt3 95.01(8) . 5_655
As1 Ca1 Pt3 46.38(4) 1_545 5_655
Pt1 Ca1 Pt3 85.63(4) 1_545 5_655
Pt1 Ca1 Pt3 134.04(10) . 5_655
As6 Ca1 Pt3 45.30(4) 5_655 5_655
As6 Ca1 Pt3 93.27(8) 5_665 5_655
As2 Ca1 Pt3 177.79(8) 6_656 5_655
As2 Ca1 Pt3 104.13(2) 6_646 5_655
As1 Ca1 Fe3 95.01(8) . 5_655
As1 Ca1 Fe3 46.38(4) 1_545 5_655
Pt1 Ca1 Fe3 85.63(4) 1_545 5_655
Pt1 Ca1 Fe3 134.04(10) . 5_655
As6 Ca1 Fe3 45.30(4) 5_655 5_655
As6 Ca1 Fe3 93.27(8) 5_665 5_655
As2 Ca1 Fe3 177.79(8) 6_656 5_655
As2 Ca1 Fe3 104.13(2) 6_646 5_655
Pt3 Ca1 Fe3 0.00(4) 5_655 5_655
As1 Ca1 Fe3 46.38(4) . 5_665
As1 Ca1 Fe3 95.01(8) 1_545 5_665
Pt1 Ca1 Fe3 134.04(10) 1_545 5_665
Pt1 Ca1 Fe3 85.63(4) . 5_665
As6 Ca1 Fe3 93.27(8) 5_655 5_665
As6 Ca1 Fe3 45.30(4) 5_665 5_665
As2 Ca1 Fe3 104.13(2) 6_656 5_665
As2 Ca1 Fe3 177.79(8) 6_646 5_665
Pt3 Ca1 Fe3 74.24(6) 5_655 5_665
Fe3 Ca1 Fe3 74.24(6) 5_655 5_665
As1 Ca1 Pt3 46.38(4) . 5_665
As1 Ca1 Pt3 95.01(8) 1_545 5_665
Pt1 Ca1 Pt3 134.04(10) 1_545 5_665
Pt1 Ca1 Pt3 85.63(4) . 5_665
As6 Ca1 Pt3 93.27(8) 5_655 5_665
As6 Ca1 Pt3 45.30(4) 5_665 5_665
As2 Ca1 Pt3 104.13(2) 6_656 5_665
As2 Ca1 Pt3 177.79(8) 6_646 5_665
Pt3 Ca1 Pt3 74.24(6) 5_655 5_665
Fe3 Ca1 Pt3 74.24(6) 5_655 5_665
Fe3 Ca1 Pt3 0.00(4) 5_665 5_665
As5 Ca2 As5 81.88(8) 6_566 6_556
As5 Ca2 Pt1 178.49(10) 6_566 5_665
As5 Ca2 Pt1 99.08(2) 6_556 5_665
As5 Ca2 Pt1 99.08(2) 6_566 5_675
As5 Ca2 Pt1 178.49(10) 6_556 5_675
Pt1 Ca2 Pt1 79.94(7) 5_665 5_675
As5 Ca2 As6 82.27(5) 6_566 1_565
As5 Ca2 As6 134.32(10) 6_556 1_565
Pt1 Ca2 As6 97.83(8) 5_665 1_565
Pt1 Ca2 As6 47.10(4) 5_675 1_565
As5 Ca2 As6 134.32(10) 6_566 .
As5 Ca2 As6 82.27(5) 6_556 .
Pt1 Ca2 As6 47.10(4) 5_665 .
Pt1 Ca2 As6 97.83(8) 5_675 .
As6 Ca2 As6 78.96(7) 1_565 .
As5 Ca2 As3 131.90(9) 6_566 5_665
As5 Ca2 As3 81.00(5) 6_556 5_665
Pt1 Ca2 As3 47.34(4) 5_665 5_665
Pt1 Ca2 As3 97.49(8) 5_675 5_665
As6 Ca2 As3 138.27(10) 1_565 5_665
As6 Ca2 As3 86.93(5) . 5_665
As5 Ca2 As3 81.00(5) 6_566 5_675
As5 Ca2 As3 131.90(9) 6_556 5_675
Pt1 Ca2 As3 97.49(8) 5_665 5_675
Pt1 Ca2 As3 47.34(4) 5_675 5_675
As6 Ca2 As3 86.93(5) 1_565 5_675
As6 Ca2 As3 138.27(10) . 5_675
As3 Ca2 As3 77.95(7) 5_665 5_675
As5 Ca2 Fe2 45.50(5) 6_566 6_566
As5 Ca2 Fe2 95.35(8) 6_556 6_566
Pt1 Ca2 Fe2 135.35(9) 5_665 6_566
Pt1 Ca2 Fe2 86.15(4) 5_675 6_566
As6 Ca2 Fe2 45.68(4) 1_565 6_566
As6 Ca2 Fe2 94.12(8) . 6_566
As3 Ca2 Fe2 176.04(10) 5_665 6_566
As3 Ca2 Fe2 103.61(3) 5_675 6_566
As5 Ca2 Pt2 45.50(5) 6_566 6_566
As5 Ca2 Pt2 95.35(8) 6_556 6_566
Pt1 Ca2 Pt2 135.35(9) 5_665 6_566
Pt1 Ca2 Pt2 86.15(4) 5_675 6_566
As6 Ca2 Pt2 45.68(4) 1_565 6_566
As6 Ca2 Pt2 94.12(8) . 6_566
As3 Ca2 Pt2 176.04(10) 5_665 6_566
As3 Ca2 Pt2 103.61(3) 5_675 6_566
Fe2 Ca2 Pt2 0.00(4) 6_566 6_566
As5 Ca2 Pt2 95.35(8) 6_566 6_556
As5 Ca2 Pt2 45.50(5) 6_556 6_556
Pt1 Ca2 Pt2 86.15(4) 5_665 6_556
Pt1 Ca2 Pt2 135.35(9) 5_675 6_556
As6 Ca2 Pt2 94.12(8) 1_565 6_556
As6 Ca2 Pt2 45.68(4) . 6_556
As3 Ca2 Pt2 103.61(3) 5_665 6_556
As3 Ca2 Pt2 176.04(10) 5_675 6_556
Fe2 Ca2 Pt2 74.60(6) 6_566 6_556
Pt2 Ca2 Pt2 74.60(6) 6_566 6_556
As5 Ca2 Fe2 95.35(8) 6_566 6_556
As5 Ca2 Fe2 45.50(5) 6_556 6_556
Pt1 Ca2 Fe2 86.15(4) 5_665 6_556
Pt1 Ca2 Fe2 135.35(9) 5_675 6_556
As6 Ca2 Fe2 94.12(8) 1_565 6_556
As6 Ca2 Fe2 45.68(4) . 6_556
As3 Ca2 Fe2 103.61(3) 5_665 6_556
As3 Ca2 Fe2 176.04(10) 5_675 6_556
Fe2 Ca2 Fe2 74.60(6) 6_566 6_556
Pt2 Ca2 Fe2 74.60(6) 6_566 6_556
Pt2 Ca2 Fe2 0.00(4) 6_556 6_556
As4 Ca3 As4 83.54(9) 1_545 .
As4 Ca3 Pt1 178.31(8) 1_545 6_556
As4 Ca3 Pt1 98.03(3) . 6_556
As4 Ca3 Pt1 98.03(3) 1_545 6_546
As4 Ca3 Pt1 178.31(8) . 6_546
Pt1 Ca3 Pt1 80.39(7) 6_556 6_546
As4 Ca3 As2 133.65(11) 1_545 .
As4 Ca3 As2 80.86(5) . .
Pt1 Ca3 As2 47.48(4) 6_556 .
Pt1 Ca3 As2 98.44(9) 6_546 .
As4 Ca3 As2 80.86(5) 1_545 1_545
As4 Ca3 As2 133.65(11) . 1_545
Pt1 Ca3 As2 98.44(9) 6_556 1_545
Pt1 Ca3 As2 47.48(4) 6_546 1_545
As2 Ca3 As2 79.18(8) . 1_545
As4 Ca3 As3 132.29(11) 1_545 6_556
As4 Ca3 As3 80.09(5) . 6_556
Pt1 Ca3 As3 47.67(4) 6_556 6_556
Pt1 Ca3 As3 98.35(9) 6_546 6_556
As2 Ca3 As3 87.25(5) . 6_556
As2 Ca3 As3 139.51(11) 1_545 6_556
As4 Ca3 As3 80.09(5) 1_545 6_546
As4 Ca3 As3 132.29(11) . 6_546
Pt1 Ca3 As3 98.35(9) 6_556 6_546
Pt1 Ca3 As3 47.67(4) 6_546 6_546
As2 Ca3 As3 139.51(11) . 6_546
As2 Ca3 As3 87.25(5) 1_545 6_546
As3 Ca3 As3 78.73(8) 6_556 6_546
As4 Ca3 Fe8 47.20(5) 1_545 .
As4 Ca3 Fe8 47.20(5) . .
Pt1 Ca3 Fe8 133.73(6) 6_556 .
Pt1 Ca3 Fe8 133.73(6) 6_546 .
As2 Ca3 Fe8 127.33(7) . .
As2 Ca3 Fe8 127.33(7) 1_545 .
As3 Ca3 Fe8 91.06(8) 6_556 .
As3 Ca3 Fe8 91.06(8) 6_546 .
As4 Ca3 Pt6 95.14(9) 1_545 .
As4 Ca3 Pt6 44.66(5) . .
Pt1 Ca3 Pt6 86.44(5) 6_556 .
Pt1 Ca3 Pt6 135.55(11) 6_546 .
As2 Ca3 Pt6 45.53(5) . .
As2 Ca3 Pt6 93.77(9) 1_545 .
As3 Ca3 Pt6 103.50(3) 6_556 .
As3 Ca3 Pt6 174.91(10) 6_546 .
Fe8 Ca3 Pt6 84.35(7) . .
As4 Ca3 Fe6 44.66(5) 1_545 1_545
As4 Ca3 Fe6 95.14(9) . 1_545
Pt1 Ca3 Fe6 135.55(11) 6_556 1_545
Pt1 Ca3 Fe6 86.44(5) 6_546 1_545
As2 Ca3 Fe6 93.77(9) . 1_545
As2 Ca3 Fe6 45.53(5) 1_545 1_545
As3 Ca3 Fe6 174.91(10) 6_556 1_545
As3 Ca3 Fe6 103.50(3) 6_546 1_545
Fe8 Ca3 Fe6 84.35(7) . 1_545
Pt6 Ca3 Fe6 73.90(7) . 1_545

loop_
_geom_bond_atom_site_label_1
_geom_bond_atom_site_label_2
_geom_bond_distance
_geom_bond_site_symmetry_2
Pt1 As6 2.4495(15) 5_665
Pt1 As2 2.4594(15) 6_656
Pt1 As3 2.4751(14) .
Pt1 Ca3 3.035(2) 6_666
Pt1 Ca3 3.035(2) 6_656
Pt1 Ca2 3.049(2) 5_665
Pt1 Ca2 3.049(2) 5_675
Pt1 Ca1 3.065(2) 1_565
Pt1 Ca1 3.065(2) .
Pt2 As5 2.416(2) .
Pt2 As6 2.4545(17) 6_656
Pt2 As1 2.5514(12) 1_545
Pt2 As1 2.5514(12) .
Pt2 Fe6 2.7418(17) 5_665
Pt2 Pt6 2.7418(17) 5_665
Pt2 Pt4 2.8262(13) 6_646
Pt2 Fe4 2.8262(13) 6_646
Pt2 Fe4 2.8262(13) 6_656
Pt2 Pt4 2.8262(13) 6_656
Pt2 Fe9 2.9652(17) .
Pt2 Fe9 2.9652(17) 1_545
Pt3 As2 2.4167(11) 1_545
Pt3 As2 2.4167(11) .
Pt3 As6 2.4503(19) .
Pt3 As1 2.4835(18) 5_665
Pt3 Fe6 2.8054(14) 1_545
Pt3 Pt6 2.8054(14) 1_545
Pt3 Pt6 2.8054(14) .
Pt3 Pt4 2.8858(11) .
Pt3 Fe4 2.8858(11) 1_545
Pt3 Pt4 2.8858(11) 1_545
Pt4 As6 2.4212(11) .
Pt4 As6 2.4212(11) 1_565
Pt4 As2 2.450(2) .
Pt4 As1 2.511(2) 6_556
Pt4 Fe2 2.8262(13) 6_566
Pt4 Pt2 2.8262(13) 6_566
Pt4 Fe2 2.8262(13) 6_556
Pt4 Pt2 2.8262(13) 6_556
Pt4 Pt3 2.8858(11) 1_565
Pt4 Fe3 2.8858(11) 1_565
Pt5 As3 2.4077(12) .
Pt5 As3 2.4077(12) 1_545
Pt5 As3 2.423(2) 5_665
Pt5 As5 2.436(2) 6_556
Pt5 Fe7 2.7784(18) 6_656
Pt5 Pt7 2.7784(18) 6_656
Pt5 Fe7 2.7784(18) 6_646
Pt5 Pt7 2.7784(18) 6_646
Pt5 Pt5 2.837(2) 5_655
Pt5 Fe5 2.837(2) 5_655
Pt5 Pt5 2.837(2) 5_665
Pt5 Fe5 2.837(2) 5_665
Pt6 As4 2.373(2) .
Pt6 As2 2.456(2) .
Pt6 As1 2.4766(13) 5_665
Pt6 As1 2.4766(13) 5_675
Pt6 Fe2 2.7418(17) 5_665
Pt6 Pt2 2.7418(17) 5_665
Pt6 Fe3 2.8054(14) 1_565
Pt6 Pt3 2.8054(14) 1_565
Pt6 Fe9 2.9980(19) 5_665
Pt6 Fe9 2.9980(19) 5_675
Pt7 As3 2.439(2) 6_556
Pt7 As4 2.451(2) .
Pt7 As5 2.4524(15) 1_455
Pt7 As5 2.4524(15) 1_465
Pt7 Fe8 2.669(2) .
Pt7 Fe8 2.669(2) 1_565
Pt7 Fe9 2.753(3) 1_455
Pt7 Pt5 2.7784(18) 6_566
Pt7 Fe5 2.7784(18) 6_566
Pt7 Pt5 2.7784(18) 6_556
Pt7 Fe5 2.7784(18) 6_556
Pt7 Ca2 3.295(3) 6_556
Fe8 As4 2.404(2) 5_565
Fe8 As5 2.409(2) 1_455
Fe8 As4 2.4669(14) .
Fe8 As4 2.4669(14) 1_545
Fe8 Fe8 2.623(3) 5
Fe8 Fe8 2.623(3) 5_565
Fe8 Pt7 2.669(2) 1_545
Fe8 Fe7 2.669(2) 1_545
Fe8 Fe9 2.696(3) 5_665
Fe8 Fe9 2.967(2) 1_445
Fe9 As1 2.558(3) .
Fe9 As4 2.6748(18) 5_665
Fe9 As4 2.6748(18) 5_675
Fe9 Fe8 2.696(3) 5_665
Fe9 As5 2.7122(18) 1_565
Fe9 As5 2.7122(18) .
Fe9 Fe7 2.753(3) 1_655
Fe9 Pt7 2.753(3) 1_655
Fe9 Pt2 2.9652(17) 1_565
Fe9 Fe2 2.9652(17) 1_565
As1 Fe6 2.4766(13) 5_665
As1 Pt6 2.4766(13) 5_665
As1 Fe6 2.4766(13) 5_675
As1 Pt6 2.4766(13) 5_675
As1 Fe3 2.4835(18) 5_665
As1 Pt3 2.4835(18) 5_665
As1 Fe4 2.511(2) 6_656
As1 Pt4 2.511(2) 6_656
As1 Fe2 2.5514(12) 1_565
As1 Pt2 2.5514(12) 1_565
As2 Fe3 2.4167(11) 1_565
As2 Pt3 2.4167(11) 1_565
As2 Pt1 2.4594(15) 6_556
As2 Ca3 3.074(3) .
As2 Ca3 3.074(3) 1_565
As2 Ca1 3.131(2) 6_566
As3 Fe5 2.4077(12) 1_565
As3 Pt5 2.4077(12) 1_565
As3 Fe5 2.423(2) 5_665
As3 Pt5 2.423(2) 5_665
As3 Fe7 2.439(2) 6_656
As3 Pt7 2.439(2) 6_656
As3 Ca3 3.088(3) 6_666
As3 Ca3 3.088(3) 6_656
As3 Ca2 3.114(2) 5_665
As4 Fe8 2.404(2) 5_565
As4 Fe8 2.4669(14) 1_565
As4 Fe9 2.6748(18) 5_665
As4 Fe9 2.6748(18) 5_675
As4 Ca3 2.941(2) 1_565
As4 Ca3 2.941(2) .
As5 Fe8 2.409(2) 1_655
As5 Fe5 2.436(2) 6_656
As5 Pt5 2.436(2) 6_656
As5 Fe7 2.4524(15) 1_655
As5 Pt7 2.4524(15) 1_655
As5 Pt7 2.4524(15) 1_645
As5 Fe7 2.4524(15) 1_645
As5 Fe9 2.7122(18) 1_545
As5 Ca2 2.989(2) 6_656
As6 Fe4 2.4212(11) 1_545
As6 Pt4 2.4212(11) 1_545
As6 Pt1 2.4495(15) 5_665
As6 Pt2 2.4545(17) 6_556
As6 Fe2 2.4545(17) 6_556
As6 Ca2 3.081(2) .
As6 Ca2 3.081(2) 1_545
As6 Ca1 3.109(3) 5_655
Ca1 As1 3.043(2) 1_545
Ca1 Pt1 3.065(2) 1_545
Ca1 As6 3.109(3) 5_655
Ca1 As6 3.109(3) 5_665
Ca1 As2 3.131(2) 6_656
Ca1 As2 3.131(2) 6_646
Ca1 Pt3 3.246(2) 5_655
Ca1 Fe3 3.246(2) 5_655
Ca1 Fe3 3.246(2) 5_665
Ca1 Pt3 3.246(2) 5_665
Ca2 As5 2.989(2) 6_566
Ca2 As5 2.989(2) 6_556
Ca2 Pt1 3.049(2) 5_665
Ca2 Pt1 3.049(2) 5_675
Ca2 As6 3.081(2) 1_565
Ca2 As3 3.114(2) 5_665
Ca2 As3 3.114(2) 5_675
Ca2 Fe2 3.232(2) 6_566
Ca2 Pt2 3.232(2) 6_566
Ca2 Pt2 3.232(2) 6_556
Ca2 Fe2 3.232(2) 6_556
Ca3 As4 2.941(2) 1_545
Ca3 Pt1 3.035(2) 6_556
Ca3 Pt1 3.035(2) 6_546
Ca3 As2 3.074(3) 1_545
Ca3 As3 3.088(3) 6_556
Ca3 As3 3.088(3) 6_546
Ca3 Fe6 3.259(3) 1_545
